data_7208385
loop_
_publ_author_name
'Stavgianoudaki, Nikoleta'
'Papathanasiou, Konstantinos E.'
'Colodrero, Rosario M. P.'
'Choquesillo-Lazarte, Duane'
'Garcia-Ruiz, Juan M.'
'Cabeza, Aurelio'
'Aranda, Miguel A. G.'
'Demadis, Konstantinos D.'

_publ_section_title
;
 Crystal engineering in confined spaces. A novel method to grow
 crystalline metal phosphonates in alginate gel systems
;
_journal_issue 17
_journal_name_full CrystEngComm
_journal_page_first 5385
_journal_paper_doi 10.1039/c2ce25632k
_journal_volume 14
_journal_year 2012
_chemical_formula_moiety 'C10 H26 Mg N2 O18 P2, 2(H2 O)'
_chemical_formula_sum 'C10 H30 Mg N2 O20 P2'
_chemical_formula_weight 584.61
_chemical_name_systematic
;
?
;
_space_group_IT_number 14
_symmetry_cell_setting monoclinic
_symmetry_space_group_name_Hall '-P 2ybc'
_symmetry_space_group_name_H-M 'P 1 21/c 1'
_atom_sites_solution_hydrogens geom
_atom_sites_solution_primary direct
_atom_sites_solution_secondary difmap
_audit_creation_method SHELXL-97
_cell_angle_alpha 90.00
_cell_angle_beta 91.191(15)
_cell_angle_gamma 90.00
_cell_formula_units_Z 4
_cell_length_a 7.098(2)
_cell_length_b 26.678(8)
_cell_length_c 12.591(3)
_cell_measurement_reflns_used 2988
_cell_measurement_temperature 296(2)
_cell_measurement_theta_max 61.453
_cell_measurement_theta_min 3.313
_cell_volume 2383.7(11)
_computing_cell_refinement 'Bruker SAINT'
_computing_data_collection 'Bruker APEX2'
_computing_data_reduction 'Bruker SAINT'
_computing_structure_refinement 'SHELXL-97 (Sheldrick, 2008)'
_computing_structure_solution 'SHELXS-97 (Sheldrick, 2008)'
_diffrn_ambient_temperature 296(2)
_diffrn_measured_fraction_theta_full 0.960
_diffrn_measured_fraction_theta_max 0.960
_diffrn_measurement_device_type 'Bruker X8 Proteum'
_diffrn_measurement_method '\f and \w scans'
_diffrn_radiation_monochromator 'graded multilayer optics'
_diffrn_radiation_source 'fine-focus rotating anode'
_diffrn_radiation_type CuK\a
_diffrn_radiation_wavelength 1.54178
_diffrn_reflns_av_R_equivalents 0.2516
_diffrn_reflns_av_sigmaI/netI 0.1967
_diffrn_reflns_limit_h_max 8
_diffrn_reflns_limit_h_min -8
_diffrn_reflns_limit_k_max 30
_diffrn_reflns_limit_k_min -30
_diffrn_reflns_limit_l_max 12
_diffrn_reflns_limit_l_min -14
_diffrn_reflns_number 23821
_diffrn_reflns_theta_full 61.89
_diffrn_reflns_theta_max 61.89
_diffrn_reflns_theta_min 3.31
_exptl_absorpt_coefficient_mu 2.805
_exptl_absorpt_correction_T_max 0.8498
_exptl_absorpt_correction_T_min 0.7297
_exptl_absorpt_correction_type multi-scan
_exptl_absorpt_process_details 'Bruker SADABS, 2010'
_exptl_crystal_colour colourless
_exptl_crystal_density_diffrn 1.629
_exptl_crystal_density_method 'not measured'
_exptl_crystal_description block
_exptl_crystal_F_000 1224
_exptl_crystal_size_max 0.12
_exptl_crystal_size_mid 0.08
_exptl_crystal_size_min 0.06
_refine_diff_density_max 0.502
_refine_diff_density_min -0.580
_refine_diff_density_rms 0.110
_refine_ls_extinction_coef 0.0029(4)
_refine_ls_extinction_expression Fc^*^=kFc[1+0.001xFc^2^\l^3^/sin(2\q)]^-1/4^
_refine_ls_extinction_method SHELXL
_refine_ls_goodness_of_fit_ref 1.039
_refine_ls_hydrogen_treatment constr
_refine_ls_matrix_type full
_refine_ls_number_parameters 327
_refine_ls_number_reflns 3595
_refine_ls_number_restraints 0
_refine_ls_restrained_S_all 1.039
_refine_ls_R_factor_all 0.1624
_refine_ls_R_factor_gt 0.0814
_refine_ls_shift/su_max 0.001
_refine_ls_shift/su_mean 0.000
_refine_ls_structure_factor_coef Fsqd
_refine_ls_weighting_details 'calc w=1/[\s^2^(Fo^2^)+(0.0427P)^2^+0.0000P] where P=(Fo^2^+2Fc^2^)/3'
_refine_ls_weighting_scheme calc
_refine_ls_wR_factor_gt 0.1711
_refine_ls_wR_factor_ref 0.2160
_reflns_number_gt 1859
_reflns_number_total 3595
_reflns_threshold_expression >2sigma(I)
_cod_data_source_file c2ce25632k.txt
_cod_data_source_block mgpmida
_cod_depositor_comments
;
The following automatic conversions were performed:

'_symmetry_cell_setting' value 'Monoclinic' changed to 'monoclinic'
according to /home/saulius/struct/CIF-dictionaries/cif_core.dic
dictionary named 'cif_core.dic' version 2.4.1 from
2010-06-29.

'_exptl_absorpt_correction_type' value 'MULTI-SCAN'
changed to 'multi-scan' according to
/home/saulius/struct/CIF-dictionaries/cif_core.dic dictionary named
'cif_core.dic' version 2.4.1 from 2010-06-29.

Automatic conversion script
Id: cif_fix_values 1891 2012-01-12 08:04:46Z andrius 
;
_cod_original_cell_volume 2383.9(12)
_cod_original_sg_symbol_H-M P2(1)/c
_cod_database_code 7208385

loop_
_symmetry_equiv_pos_as_xyz
'x, y, z'
'-x, y+1/2, -z+1/2'
'-x, -y, -z'
'x, -y-1/2, z-1/2'

loop_
_atom_site_label
_atom_site_type_symbol
_atom_site_fract_x
_atom_site_fract_y
_atom_site_fract_z
_atom_site_U_iso_or_equiv
_atom_site_adp_type
_atom_site_occupancy
_atom_site_symmetry_multiplicity
_atom_site_calc_flag
_atom_site_refinement_flags
P3 P 0.0921(3) 0.39488(7) 0.19406(15) 0.0304(6) Uani 1 1 d .
P23 P 0.3771(3) 0.60373(7) 0.56829(15) 0.0311(6) Uani 1 1 d .
Mg1 Mg 0.1722(3) 0.51576(9) 0.22957(19) 0.0342(7) Uani 1 1 d .
O4 O 0.1896(6) 0.44367(16) 0.1821(4) 0.0364(13) Uani 1 1 d .
O25 O 0.5856(6) 0.59226(17) 0.5725(4) 0.0363(13) Uani 1 1 d .
O30 O 0.1395(7) 0.64806(19) 0.1379(4) 0.0463(15) Uani 1 1 d .
O33 O 0.0334(7) 0.76088(19) 0.6020(4) 0.0426(14) Uani 1 1 d .
H33 H 0.0715 0.7898 0.6065 0.064 Uiso 1 1 calc R
O42 O 0.4236(7) 0.52207(19) 0.1444(4) 0.0484(15) Uani 1 1 d .
O26 O 0.2438(7) 0.56116(17) 0.5527(4) 0.0394(14) Uani 1 1 d .
O24 O 0.3281(7) 0.63707(18) 0.6654(4) 0.0385(14) Uani 1 1 d .
H24 H 0.2544 0.6220 0.7033 0.058 Uiso 1 1 calc R
N21 N 0.1434(7) 0.65586(19) 0.4264(4) 0.0237(14) Uani 1 1 d .
H21 H 0.0849 0.6255 0.4248 0.028 Uiso 1 1 calc R
O29 O 0.1706(7) 0.59111(18) 0.2675(4) 0.0400(14) Uani 1 1 d .
O41 O 0.3149(8) 0.50521(19) 0.3728(4) 0.0534(16) Uani 1 1 d .
O44 O -0.0866(8) 0.50874(19) 0.3024(4) 0.0526(16) Uani 1 1 d .
O43 O 0.0237(8) 0.5368(2) 0.0857(4) 0.0536(16) Uani 1 1 d .
C27 C 0.1219(10) 0.6763(3) 0.3154(5) 0.0274(18) Uani 1 1 d .
H27A H 0.2155 0.7022 0.3043 0.033 Uiso 1 1 calc R
H27B H -0.0018 0.6913 0.3061 0.033 Uiso 1 1 calc R
O34 O 0.2356(8) 0.75676(19) 0.4681(5) 0.0528(16) Uani 1 1 d .
C32 C 0.1156(11) 0.7383(3) 0.5231(6) 0.0322(18) Uani 1 1 d .
C7 C 0.3872(10) 0.3259(2) -0.0482(5) 0.0290(18) Uani 1 1 d .
H7A H 0.3062 0.2969 -0.0574 0.035 Uiso 1 1 calc R
H7B H 0.5167 0.3145 -0.0521 0.035 Uiso 1 1 calc R
C22 C 0.3473(9) 0.6448(3) 0.4563(6) 0.0313(19) Uani 1 1 d .
H22A H 0.4109 0.6762 0.4719 0.038 Uiso 1 1 calc R
H22B H 0.4079 0.6299 0.3956 0.038 Uiso 1 1 calc R
C28 C 0.1465(10) 0.6344(3) 0.2334(6) 0.0314(19) Uani 1 1 d .
C31 C 0.0407(10) 0.6861(2) 0.5065(6) 0.0301(19) Uani 1 1 d .
H31A H 0.0462 0.6685 0.5739 0.036 Uiso 1 1 calc R
H31B H -0.0908 0.6883 0.4844 0.036 Uiso 1 1 calc R
O10 O 0.3649(7) 0.34471(18) -0.2321(4) 0.0423(15) Uani 1 1 d .
O9 O 0.3049(7) 0.40643(18) -0.1170(4) 0.0380(13) Uani 1 1 d .
C8 C 0.3475(10) 0.3626(3) -0.1384(6) 0.0312(19) Uani 1 1 d .
C2 C 0.1501(10) 0.3543(3) 0.0835(6) 0.0321(18) Uani 1 1 d .
H2A H 0.0978 0.3214 0.0972 0.038 Uiso 1 1 calc R
H2B H 0.0869 0.3673 0.0202 0.038 Uiso 1 1 calc R
N1 N 0.3566(8) 0.3479(2) 0.0594(4) 0.0269(15) Uani 1 1 d .
H1 H 0.4072 0.3792 0.0584 0.032 Uiso 1 1 calc R
C11 C 0.4618(10) 0.3196(3) 0.1438(6) 0.0325(19) Uani 1 1 d .
H11A H 0.5939 0.3186 0.1258 0.039 Uiso 1 1 calc R
H11B H 0.4518 0.3376 0.2103 0.039 Uiso 1 1 calc R
O13 O 0.4787(8) 0.24605(19) 0.2418(4) 0.0477(16) Uani 1 1 d .
H13 H 0.4291 0.2188 0.2528 0.072 Uiso 1 1 calc R
O14 O 0.2778(8) 0.24631(19) 0.1047(5) 0.0543(17) Uani 1 1 d .
C12 C 0.3952(11) 0.2677(3) 0.1594(6) 0.0342(19) Uani 1 1 d .
O5 O 0.1636(7) 0.36638(18) 0.2957(4) 0.0374(13) Uani 1 1 d .
H5 H 0.2475 0.3827 0.3253 0.056 Uiso 1 1 calc R
O6 O -0.1185(6) 0.39454(18) 0.1912(4) 0.0361(13) Uani 1 1 d .
O2 O 0.8083(7) 0.59769(19) 0.3947(4) 0.0422(14) Uani 1 1 d G
H2C H 0.7480 0.5987 0.4522 0.063 Uiso 1 1 d G
H2D H 0.7624 0.6173 0.3476 0.063 Uiso 1 1 d G
O1 O -0.3999(8) 0.43260(19) 0.0703(4) 0.0424(14) Uani 1 1 d G
H1A H -0.3968 0.4345 0.0029 0.064 Uiso 1 1 d G
H1B H -0.4592 0.4577 0.0946 0.064 Uiso 1 1 d G

loop_
_atom_site_aniso_label
_atom_site_aniso_U_11
_atom_site_aniso_U_22
_atom_site_aniso_U_33
_atom_site_aniso_U_23
_atom_site_aniso_U_13
_atom_site_aniso_U_12
P3 0.0347(13) 0.0348(12) 0.0218(13) 0.0006(9) 0.0049(9) 0.0032(9)
P23 0.0352(13) 0.0390(12) 0.0191(12) 0.0018(9) 0.0020(9) 0.0032(9)
Mg1 0.0402(17) 0.0349(15) 0.0276(16) -0.0016(11) 0.0047(12) 0.0036(11)
O4 0.038(3) 0.027(3) 0.045(4) -0.005(2) 0.009(2) -0.005(2)
O25 0.027(3) 0.051(3) 0.031(3) 0.002(2) 0.001(2) 0.010(2)
O30 0.064(4) 0.050(3) 0.025(4) 0.002(3) 0.001(3) -0.004(3)
O33 0.050(4) 0.048(3) 0.030(3) -0.013(3) 0.013(3) -0.004(3)
O42 0.047(4) 0.049(4) 0.049(4) -0.003(3) 0.012(3) -0.005(3)
O26 0.050(3) 0.037(3) 0.031(3) -0.004(2) 0.005(2) -0.009(3)
O24 0.047(4) 0.053(3) 0.015(3) -0.010(2) 0.006(2) -0.007(3)
N21 0.034(4) 0.020(3) 0.018(3) -0.002(2) 0.005(3) 0.001(3)
O29 0.056(4) 0.029(3) 0.035(4) -0.001(2) 0.000(3) -0.001(3)
O41 0.078(4) 0.048(3) 0.033(4) -0.003(3) -0.011(3) 0.012(3)
O44 0.056(4) 0.047(3) 0.055(4) 0.002(3) 0.021(3) -0.002(3)
O43 0.071(4) 0.065(4) 0.025(3) -0.004(3) -0.002(3) 0.014(3)
C27 0.033(5) 0.036(4) 0.013(4) 0.008(3) 0.006(3) 0.003(3)
O34 0.064(4) 0.047(4) 0.049(4) -0.008(3) 0.026(3) -0.012(3)
C32 0.034(5) 0.043(5) 0.020(5) 0.004(4) 0.009(4) 0.007(4)
C7 0.035(5) 0.031(4) 0.022(5) -0.010(3) 0.000(3) 0.007(3)
C22 0.019(4) 0.047(5) 0.028(5) 0.002(3) -0.001(3) 0.006(3)
C28 0.033(5) 0.042(5) 0.019(5) 0.000(4) 0.001(4) -0.008(3)
C31 0.028(5) 0.034(5) 0.028(5) 0.004(3) 0.006(3) 0.004(3)
O10 0.075(4) 0.038(3) 0.013(3) -0.006(2) 0.001(3) 0.006(3)
O9 0.048(3) 0.033(3) 0.033(3) 0.001(2) 0.004(2) 0.003(2)
C8 0.033(5) 0.030(5) 0.031(5) 0.010(4) 0.002(4) 0.000(3)
C2 0.040(5) 0.039(4) 0.018(4) -0.003(3) 0.006(3) 0.002(4)
N1 0.034(4) 0.029(3) 0.018(4) -0.006(3) -0.001(3) 0.002(3)
C11 0.027(5) 0.037(4) 0.033(5) -0.004(4) -0.004(4) 0.003(3)
O13 0.062(4) 0.042(4) 0.039(4) 0.013(3) -0.009(3) -0.006(3)
O14 0.071(4) 0.043(3) 0.049(4) 0.006(3) -0.017(3) -0.017(3)
C12 0.042(5) 0.035(5) 0.025(5) 0.005(4) -0.005(4) -0.001(4)
O5 0.041(4) 0.049(3) 0.022(3) 0.008(2) 0.001(2) 0.001(2)
O6 0.017(3) 0.062(4) 0.030(3) 0.000(2) 0.007(2) 0.005(2)
O2 0.051(4) 0.043(3) 0.033(4) 0.002(3) 0.008(3) -0.001(3)
O1 0.048(4) 0.050(4) 0.029(3) -0.003(3) 0.008(3) 0.005(3)

loop_
_atom_type_symbol
_atom_type_description
_atom_type_scat_dispersion_real
_atom_type_scat_dispersion_imag
_atom_type_scat_source
C C 0.0181 0.0091 'International Tables Vol C Tables 4.2.6.8 and 6.1.1.4'
H H 0.0000 0.0000 'International Tables Vol C Tables 4.2.6.8 and 6.1.1.4'
Mg Mg 0.1719 0.1771 'International Tables Vol C Tables 4.2.6.8 and 6.1.1.4'
N N 0.0311 0.0180 'International Tables Vol C Tables 4.2.6.8 and 6.1.1.4'
O O 0.0492 0.0322 'International Tables Vol C Tables 4.2.6.8 and 6.1.1.4'
P P 0.2955 0.4335 'International Tables Vol C Tables 4.2.6.8 and 6.1.1.4'

loop_
_geom_angle_atom_site_label_1
_geom_angle_atom_site_label_2
_geom_angle_atom_site_label_3
_geom_angle
O4 P3 O6 118.1(3)
O4 P3 O5 111.5(3)
O6 P3 O5 108.9(3)
O4 P3 C2 109.3(3)
O6 P3 C2 102.7(3)
O5 P3 C2 105.2(3)
O26 P23 O25 118.0(3)
O26 P23 O24 112.8(3)
O25 P23 O24 108.8(3)
O26 P23 C22 107.4(3)
O25 P23 C22 104.5(3)
O24 P23 C22 104.1(3)
O4 Mg1 O29 174.9(2)
O4 Mg1 O41 95.5(2)
O29 Mg1 O41 86.3(2)
O4 Mg1 O44 96.0(2)
O29 Mg1 O44 88.7(2)
O41 Mg1 O44 91.4(3)
O4 Mg1 O42 82.4(2)
O29 Mg1 O42 92.8(2)
O41 Mg1 O42 92.8(2)
O44 Mg1 O42 175.6(2)
O4 Mg1 O43 91.8(2)
O29 Mg1 O43 86.3(2)
O41 Mg1 O43 172.6(2)
O44 Mg1 O43 88.5(2)
O42 Mg1 O43 87.5(2)
P3 O4 Mg1 140.7(3)
C32 O33 H33 109.5
P23 O24 H24 109.5
C31 N21 C27 113.0(5)
C31 N21 C22 114.4(5)
C27 N21 C22 112.2(5)
C31 N21 H21 105.4
C27 N21 H21 105.4
C22 N21 H21 105.4
C28 O29 Mg1 145.7(5)
N21 C27 C28 110.5(5)
N21 C27 H27A 109.5
C28 C27 H27A 109.6
N21 C27 H27B 109.6
C28 C27 H27B 109.6
H27A C27 H27B 108.1
O34 C32 O33 125.2(7)
O34 C32 C31 123.2(7)
O33 C32 C31 111.7(7)
N1 C7 C8 113.3(6)
N1 C7 H7A 108.9
C8 C7 H7A 108.9
N1 C7 H7B 108.9
C8 C7 H7B 108.9
H7A C7 H7B 107.7
N21 C22 P23 114.2(5)
N21 C22 H22A 108.7
P23 C22 H22A 108.7
N21 C22 H22B 108.7
P23 C22 H22B 108.7
H22A C22 H22B 107.6
O29 C28 O30 127.0(7)
O29 C28 C27 117.5(6)
O30 C28 C27 115.5(6)
N21 C31 C32 114.7(6)
N21 C31 H31A 108.6
C32 C31 H31A 108.6
N21 C31 H31B 108.6
C32 C31 H31B 108.6
H31A C31 H31B 107.6
O9 C8 O10 125.4(7)
O9 C8 C7 119.2(7)
O10 C8 C7 115.4(6)
N1 C2 P3 117.2(5)
N1 C2 H2A 108.0
P3 C2 H2A 108.0
N1 C2 H2B 108.0
P3 C2 H2B 108.0
H2A C2 H2B 107.2
C11 N1 C7 111.5(5)
C11 N1 C2 112.8(5)
C7 N1 C2 112.7(5)
C11 N1 H1 106.5
C7 N1 H1 106.5
C2 N1 H1 106.5
C12 C11 N1 114.4(6)
C12 C11 H11A 108.7
N1 C11 H11A 108.7
C12 C11 H11B 108.7
N1 C11 H11B 108.7
H11A C11 H11B 107.6
C12 O13 H13 109.5
O14 C12 O13 122.2(7)
O14 C12 C11 125.8(7)
O13 C12 C11 112.1(6)
P3 O5 H5 109.5
H2C O2 H2D 112.6
H1A O1 H1B 109.5

loop_
_geom_bond_atom_site_label_1
_geom_bond_atom_site_label_2
_geom_bond_distance
P3 O4 1.483(5)
P3 O6 1.495(5)
P3 O5 1.564(5)
P3 C2 1.817(7)
P23 O26 1.488(5)
P23 O25 1.511(5)
P23 O24 1.558(5)
P23 C22 1.796(7)
Mg1 O4 2.019(5)
Mg1 O29 2.066(5)
Mg1 O41 2.069(5)
Mg1 O44 2.079(6)
Mg1 O42 2.108(6)
Mg1 O43 2.151(5)
O30 C28 1.255(8)
O33 C32 1.310(9)
O33 H33 0.8200
O24 H24 0.8200
N21 C31 1.494(8)
N21 C27 1.505(8)
N21 C22 1.517(8)
N21 H21 0.9100
O29 C28 1.244(8)
C27 C28 1.534(10)
C27 H27A 0.9700
C27 H27B 0.9700
O34 C32 1.213(9)
C32 C31 1.504(10)
C7 N1 1.497(8)
C7 C8 1.521(9)
C7 H7A 0.9700
C7 H7B 0.9700
C22 H22A 0.9700
C22 H22B 0.9700
C31 H31A 0.9700
C31 H31B 0.9700
O10 C8 1.281(8)
O9 C8 1.240(8)
C2 N1 1.513(9)
C2 H2A 0.9700
C2 H2B 0.9700
N1 C11 1.491(8)
N1 H1 0.9100
C11 C12 1.476(10)
C11 H11A 0.9700
C11 H11B 0.9700
O13 C12 1.319(8)
O13 H13 0.8200
O14 C12 1.213(8)
O5 H5 0.8200
O2 H2C 0.8497
O2 H2D 0.8503
O1 H1A 0.8501
O1 H1B 0.8503

loop_
_geom_hbond_atom_site_label_D
_geom_hbond_atom_site_label_H
_geom_hbond_atom_site_label_A
_geom_hbond_distance_DH
_geom_hbond_distance_HA
_geom_hbond_distance_DA
_geom_hbond_angle_DHA
_geom_hbond_site_symmetry_A
N21 H21 O2 0.91 2.13 2.861(8) 137.2 1_455
N1 H1 O1 0.91 1.98 2.846(8) 158.9 1_655
O33 H33 O30 0.82 1.77 2.581(7) 170.4 4_576
O24 H24 O6 0.82 1.72 2.509(7) 162.2 3_566
O13 H13 O10 0.82 1.77 2.576(7) 168.6 4_566
O5 H5 O25 0.82 1.86 2.649(7) 162.3 3_666
O2 H2C O25 0.85 1.93 2.772(7) 170.5 .
O2 H2D O10 0.85 1.98 2.821(7) 172.5 3_665
O1 H1B O42 0.85 2.01 2.861(7) 173.3 1_455
